data_7219021
loop_
_publ_author_name
'Beyeh, N. K.'
'Pan, F.'
'Valkonen, A.'
'Rissanen, K.'

_publ_section_title
;
 Encapsulation of secondary and tertiary ammonium salts by resorcinarenes
 and pyrogallarenes: the effect of size and charge concentration
;
_journal_issue 5
_journal_name_full CrystEngComm
_journal_page_first 1182
_journal_paper_doi 10.1039/C4CE01927J
_journal_volume 17
_journal_year 2015
_chemical_formula_moiety '2(C40 H48 O8), 2(C H4 O), C3 H10 N, 4(H2 O), Cl'
_chemical_formula_sum 'C85 H122 Cl N O22'
_chemical_formula_weight 1545.28
_chemical_name_systematic
;
 ?
;
_space_group_crystal_system orthorhombic
_space_group_IT_number 48
_space_group_name_Hall '-P 2ab 2bc'
_space_group_name_H-M_alt 'P n n n'
_symmetry_space_group_name_Hall '-P 2ab 2bc'
_symmetry_space_group_name_H-M 'P n n n :2'
_atom_sites_solution_hydrogens mixed
_audit_creation_date 2014-05-07
_audit_creation_method
;
Olex2 1.2
(compiled 2013.12.10 svn.r2850 for OlexSys, GUI svn.r4736)
;
_audit_update_record
;
2014-11-07 deposited with the CCDC.
2014-12-03 downloaded from the CCDC.
;
_cell_angle_alpha 90
_cell_angle_beta 90
_cell_angle_gamma 90
_cell_formula_units_Z 2
_cell_length_a 12.6722(4)
_cell_length_b 15.1699(5)
_cell_length_c 22.9465(11)
_cell_measurement_reflns_used 3695
_cell_measurement_temperature 173(2)
_cell_measurement_theta_max 29.3220
_cell_measurement_theta_min 2.2550
_cell_volume 4411.1(3)
_computing_cell_refinement
;
CrysAlisPro, Agilent Technologies,
Version 1.171.36.28 (release 01-02-2013 CrysAlis171 .NET)
(compiled Feb  1 2013,16:14:44)
;
_computing_data_collection
;
CrysAlisPro, Agilent Technologies,
Version 1.171.36.28 (release 01-02-2013 CrysAlis171 .NET)
(compiled Feb  1 2013,16:14:44)
;
_computing_data_reduction
;
CrysAlisPro, Agilent Technologies,
Version 1.171.36.28 (release 01-02-2013 CrysAlis171 .NET)
(compiled Feb  1 2013,16:14:44)
;
_computing_molecular_graphics 'Olex2 (Dolomanov et al., 2009)'
_computing_publication_material 'Olex2 (Dolomanov et al., 2009)'
_computing_structure_refinement 'ShelXL (Sheldrick, 2008)'
_computing_structure_solution 'ShelXS (Sheldrick, 2008)'
_diffrn_ambient_temperature 173.15
_diffrn_detector_area_resol_mean 32.0214
_diffrn_measured_fraction_theta_full 0.999
_diffrn_measured_fraction_theta_max 0.999
_diffrn_measurement_details
;
  1 omega  -93.00  -68.00   1.0000   50.0000
omega____ theta____ kappa____ phi______ frames
    -      -18.8607 -178.0000  120.0000 25

  2 omega   -7.00   86.00   1.0000   50.0000
omega____ theta____ kappa____ phi______ frames
    -       19.6419   77.0000 -150.0000 93

  3 omega   12.00   62.00   1.0000   50.0000
omega____ theta____ kappa____ phi______ frames
    -       19.6419   37.0000    0.0000 50
;
_diffrn_measurement_device_type 'SuperNova, Single source at offset, Eos'
_diffrn_measurement_method '\w scans'
_diffrn_orient_matrix_UB_11 -0.0050857000
_diffrn_orient_matrix_UB_12 -0.0362233000
_diffrn_orient_matrix_UB_13 0.0193102000
_diffrn_orient_matrix_UB_21 0.0020723000
_diffrn_orient_matrix_UB_22 0.0291932000
_diffrn_orient_matrix_UB_23 0.0241378000
_diffrn_orient_matrix_UB_31 -0.0557122000
_diffrn_orient_matrix_UB_32 0.0044102000
_diffrn_orient_matrix_UB_33 -0.0008374000
_diffrn_radiation_monochromator mirror
_diffrn_radiation_type MoK\a
_diffrn_radiation_wavelength 0.71073
_diffrn_reflns_av_R_equivalents 0.0271
_diffrn_reflns_av_unetI/netI 0.0322
_diffrn_reflns_Laue_measured_fraction_full 0.999
_diffrn_reflns_Laue_measured_fraction_max 0.999
_diffrn_reflns_limit_h_max 15
_diffrn_reflns_limit_h_min -13
_diffrn_reflns_limit_k_max 18
_diffrn_reflns_limit_k_min -17
_diffrn_reflns_limit_l_max 27
_diffrn_reflns_limit_l_min -23
_diffrn_reflns_number 12721
_diffrn_reflns_point_group_measured_fraction_full 0.999
_diffrn_reflns_point_group_measured_fraction_max 0.999
_diffrn_reflns_theta_full 25.250
_diffrn_reflns_theta_max 25.247
_diffrn_reflns_theta_min 1.836
_diffrn_source 'SuperNova (Mo) X-ray Source'
_exptl_absorpt_coefficient_mu 0.112
_exptl_absorpt_correction_T_max 1.00000
_exptl_absorpt_correction_T_min 0.94309
_exptl_absorpt_correction_type multi-scan
_exptl_absorpt_process_details
;
CrysAlisPro, Agilent Technologies,
Version 1.171.36.28 (release 01-02-2013 CrysAlis171 .NET)
(compiled Feb  1 2013,16:14:44)
Empirical absorption correction using spherical harmonics,
 implemented in SCALE3 ABSPACK scaling algorithm.
;
_exptl_crystal_colour colorless
_exptl_crystal_density_diffrn 1.163
_exptl_crystal_description block
_exptl_crystal_F_000 1664
_exptl_crystal_size_max 0.347
_exptl_crystal_size_mid 0.2729
_exptl_crystal_size_min 0.1837
_refine_diff_density_max 0.482
_refine_diff_density_min -0.298
_refine_diff_density_rms 0.070
_refine_ls_extinction_method none
_refine_ls_goodness_of_fit_ref 1.048
_refine_ls_hydrogen_treatment constr
_refine_ls_matrix_type full
_refine_ls_number_parameters 322
_refine_ls_number_reflns 4003
_refine_ls_number_restraints 26
_refine_ls_restrained_S_all 1.053
_refine_ls_R_factor_all 0.0806
_refine_ls_R_factor_gt 0.0626
_refine_ls_shift/su_max 0.001
_refine_ls_shift/su_mean 0.000
_refine_ls_structure_factor_coef Fsqd
_refine_ls_weighting_details 'w=1/[\s^2^(Fo^2^)+(0.1142P)^2^+2.2983P] where P=(Fo^2^+2Fc^2^)/3'
_refine_ls_weighting_scheme calc
_refine_ls_wR_factor_gt 0.1836
_refine_ls_wR_factor_ref 0.2050
_reflns_Friedel_coverage 0.000
_reflns_number_gt 3009
_reflns_number_total 4003
_reflns_threshold_expression 'I > 2\s(I)'
_cod_data_source_file c4ce01927j2.cif
_cod_data_source_block 5a@2
_cod_depositor_comments 'Adding full bibliography for 7219020--7219025.cif.'
_cod_original_cell_volume 4411.2(3)
_cod_database_code 7219021
_shelxl_version_number 2013-4
_chemical_oxdiff_formula 'C48 H72 N12 O6'
_shelx_space_group_comment
;
The structure is solved and refined in space group Pnnn with Z=2.
;
_reflns_odcompleteness_completeness 99.78
_reflns_odcompleteness_iscentric 1
_reflns_odcompleteness_theta 27.04
_olex2_refinement_description
;
1. Fixed Uiso
 At 1.2 times of:
  All C(H) groups, All C(H,H) groups, All N(H) groups
 At 1.5 times of:
  All C(H,H,H) groups, All O(H) groups, All O(H,H) groups
2. Restrained distances
 C22A-C23A = C22A-C24A = C23A-C24A = C22B-C23B = C22B-C24B = C23B-C24B
 2.4 with sigma of 0.04
 N1A-C22A = N1A-C23A = N1A-C24A = N1B-C22B = N1B-C23B = N1B-C24B
 1.5 with sigma of 0.02
 H4B-H15 = H3B-H15
 2.1 with sigma of 0.02
3. Uiso/Uaniso restraints and constraints
Uanis(Cl2) \\sim Ueq, Uanis(O5) \\sim Ueq: with sigma of 0.01 and sigma for
terminal atoms of 0.02
4. Others
 Uiso(N1B)=Uiso(N1A)=0.8*FVAR(2)
 Uiso(C22B)=Uiso(C23B)=Uiso(C24B)=Uiso(C22A)=Uiso(C23A)=Uiso(C24A)=FVAR(1)
 Fixed Sof: H2A(0.5) H2B(0.5) H3A(0.5) H3B(0.5) H4B(0.5) H4A(0.5) O9(0.5)
 H9(0.5) C21(0.5) H21A(0.5) H21B(0.5) H21C(0.5) N1B(0.125) H1BA(0.125)
 C22B(0.125) H22A(0.125) H22B(0.125) H22C(0.125) C23B(0.125) H23A(0.125)
 H23B(0.125) H23C(0.125) C24B(0.125) H24A(0.125) H24B(0.125) H24C(0.125)
 N1A(0.125) H1AB(0.125) C22A(0.125) H22D(0.125) H22E(0.125) H22F(0.125)
 C23A(0.125) H23D(0.125) H23E(0.125) H23F(0.125) C24A(0.125) H24D(0.125)
 H24E(0.125) H24F(0.125) O8(0.5) H8A(0.5) H8B(0.5) Cl3(0.05) O5(0.5) H5A(0.5)
 H5B(0.5) Cl2(0.1) Cl1(0.1) H1BB(0.5) H1AA(0.5)
5.a Riding coordinates:
 O2(H2B), O4(H4A), C22B(H22A,H22B,H22C), C22A(H22D,H22E,H22F), C23A(H23D,H23E,
 H23F)
5.b Free rotating group:
 O8(H8A,H8B), O5(H5A,H5B)
5.c Ternary CH refined with riding coordinates:
 C5(H5), C15(H15), N1B(H1BA), N1A(H1AB)
5.d Secondary CH2 refined with riding coordinates:
 C6(H6A,H6B), C16(H16A,H16B)
5.e Aromatic/amide H refined with riding coordinates:
 C14(H14), C20(H20)
5.f Idealised Me refined as rotating group:
 C1(H1A,H1B,H1C), C7(H7A,H7B,H7C), C11(H11A,H11B,H11C), C17(H17A,H17B,H17C),
 C21(H21A,H21B,H21C), C23B(H23A,H23B,H23C), C24B(H24A,H24B,H24C), C24A(H24D,
 H24E,H24F)
5.g Idealised tetrahedral OH refined as rotating group:
 O2(H2A), O3(H3A), O3(H3B), O4(H4B), O9(H9), O1(H1BB), O1(H1AA)
;

loop_
_space_group_symop_operation_xyz
'x, y, z'
'-x+1/2, -y+1/2, z'
'x, -y+1/2, -z+1/2'
'-x+1/2, y, -z+1/2'
'-x, -y, -z'
'x-1/2, y-1/2, -z'
'-x, y-1/2, z-1/2'
'x-1/2, -y, z-1/2'

loop_
_atom_site_label
_atom_site_type_symbol
_atom_site_fract_x
_atom_site_fract_y
_atom_site_fract_z
_atom_site_U_iso_or_equiv
_atom_site_adp_type
_atom_site_occupancy
_atom_site_site_symmetry_order
_atom_site_calc_flag
_atom_site_refinement_flags_posn
_atom_site_refinement_flags_adp
_atom_site_refinement_flags_occupancy
_atom_site_disorder_assembly
_atom_site_disorder_group
O2 O 0.52080(15) -0.00340(12) 0.34983(9) 0.0502(5) Uani 1 1 d . . . . .
H2A H 0.5847 -0.0182 0.3498 0.075 Uiso 0.5 1 calc GR . P A 1
H2B H 0.4640 -0.0321 0.3398 0.061(19) Uiso 0.5 1 d R . P B 2
O3 O 0.35511(13) 0.27897(11) 0.35350(9) 0.0433(5) Uani 1 1 d . . . . .
H3A H 0.2953 0.2551 0.3529 0.065 Uiso 0.5 1 calc GR . P C -2
H3B H 0.3821 0.3294 0.3513 0.065 Uiso 0.5 1 calc DGR . P D 1
O4 O 0.43891(14) 0.44723(12) 0.35054(9) 0.0487(5) Uani 1 1 d . . . . .
H4B H 0.4186 0.3945 0.3506 0.073 Uiso 0.5 1 calc DGR . P E 2
H4A H 0.4164 0.4958 0.3334 0.073 Uiso 0.5 1 d R . P F 1
C1 C 0.5853(2) 0.5646(2) 0.29752(14) 0.0584(8) Uani 1 1 d . . . . .
H1A H 0.5543 0.6209 0.3097 0.088 Uiso 1 1 calc GR . . . .
H1B H 0.5347 0.5325 0.2732 0.088 Uiso 1 1 calc GR . . . .
H1C H 0.6498 0.5758 0.2751 0.088 Uiso 1 1 calc GR . . . .
C2 C 0.61162(19) 0.51047(15) 0.35065(11) 0.0371(6) Uani 1 1 d . . . . .
C3 C 0.71205(18) 0.51464(15) 0.37572(11) 0.0337(6) Uani 1 1 d . . . . .
C4 C 0.74149(17) 0.46142(14) 0.42253(10) 0.0295(5) Uani 1 1 d . . . . .
C5 C 0.64864(17) 0.03344(14) 0.44954(11) 0.0308(5) Uani 1 1 d . . . . .
H5 H 0.6201 -0.0262 0.4397 0.037 Uiso 1 1 calc R . . . .
C6 C 0.65129(18) 0.03899(16) 0.51626(11) 0.0359(6) Uani 1 1 d . . . . .
H6A H 0.6807 0.0969 0.5279 0.043 Uiso 1 1 calc R . . . .
H6B H 0.5782 0.0355 0.5314 0.043 Uiso 1 1 calc R . . . .
C7 C 0.7166(2) -0.0335(2) 0.54383(14) 0.0520(7) Uani 1 1 d . . . . .
H7A H 0.7897 -0.0292 0.5301 0.078 Uiso 1 1 calc GR . . . .
H7B H 0.6875 -0.0910 0.5329 0.078 Uiso 1 1 calc GR . . . .
H7C H 0.7150 -0.0272 0.5863 0.078 Uiso 1 1 calc GR . . . .
C8 C 0.57334(17) 0.10041(14) 0.42257(10) 0.0293(5) Uani 1 1 d . . . . .
C9 C 0.51062(18) 0.07907(15) 0.37474(11) 0.0337(6) Uani 1 1 d . . . . .
C10 C 0.43781(18) 0.13800(16) 0.35057(11) 0.0349(6) Uani 1 1 d . . . . .
C11 C 0.3717(2) 0.11364(19) 0.29816(13) 0.0491(7) Uani 1 1 d . . . . .
H11A H 0.4121 0.0740 0.2728 0.074 Uiso 1 1 calc GR . . . .
H11B H 0.3531 0.1672 0.2765 0.074 Uiso 1 1 calc GR . . . .
H11C H 0.3072 0.0840 0.3111 0.074 Uiso 1 1 calc GR . . . .
C12 C 0.42813(17) 0.22052(15) 0.37655(11) 0.0324(5) Uani 1 1 d . . . . .
C13 C 0.49012(16) 0.24607(14) 0.42393(10) 0.0288(5) Uani 1 1 d . . . . .
C14 C 0.56210(17) 0.18481(14) 0.44532(10) 0.0298(5) Uani 1 1 d . . . . .
H14 H 0.6058 0.2015 0.4771 0.036 Uiso 1 1 calc R . . . .
C15 C 0.48136(17) 0.33818(14) 0.45002(11) 0.0311(5) Uani 1 1 d . . . . .
H15 H 0.4105 0.3615 0.4385 0.037 Uiso 1 1 calc DR . . . .
C16 C 0.48466(19) 0.33917(16) 0.51707(11) 0.0381(6) Uani 1 1 d . . . . .
H16A H 0.5528 0.3143 0.5302 0.046 Uiso 1 1 calc R . . . .
H16B H 0.4810 0.4010 0.5308 0.046 Uiso 1 1 calc R . . . .
C17 C 0.3949(2) 0.2869(2) 0.54473(14) 0.0547(8) Uani 1 1 d . . . . .
H17A H 0.3272 0.3086 0.5299 0.082 Uiso 1 1 calc GR . . . .
H17B H 0.3973 0.2940 0.5872 0.082 Uiso 1 1 calc GR . . . .
H17C H 0.4026 0.2243 0.5349 0.082 Uiso 1 1 calc GR . . . .
C18 C 0.56287(17) 0.39948(14) 0.42287(10) 0.0295(5) Uani 1 1 d . . . . .
C19 C 0.53837(18) 0.45260(15) 0.37531(11) 0.0346(6) Uani 1 1 d . . . . .
C20 C 0.66524(17) 0.40407(14) 0.44422(10) 0.0301(5) Uani 1 1 d . . . . .
H20 H 0.6843 0.3660 0.4753 0.036 Uiso 1 1 calc R . . . .
O9 O 0.6177(6) 0.1172(5) 0.6933(3) 0.0613(17) Uani 0.5 1 d . . P G 1
H9 H 0.5847 0.0736 0.6800 0.092 Uiso 0.5 1 calc GR . P G 1
C21 C 0.5735(7) 0.1928(4) 0.6729(4) 0.092(3) Uani 0.5 1 d . . P G 1
H21A H 0.6147 0.2147 0.6398 0.138 Uiso 0.5 1 calc GR . P G 1
H21B H 0.5729 0.2373 0.7039 0.138 Uiso 0.5 1 calc GR . P G 1
H21C H 0.5010 0.1810 0.6603 0.138 Uiso 0.5 1 calc GR . P G 1
N1B N 0.779(2) 0.258(2) 0.2689(11) 0.086(4) Uiso 0.125 1 d D . P H -2
H1BA H 0.7180 0.2437 0.2429 0.103 Uiso 0.125 1 calc R . P H -2
C22B C 0.758(6) 0.257(4) 0.3352(13) 0.107(5) Uiso 0.125 1 d D . P H -2
H22A H 0.7046 0.3017 0.3436 0.160 Uiso 0.125 1 d R . P H -2
H22B H 0.7351 0.1998 0.3503 0.160 Uiso 0.125 1 d R . P H -2
H22C H 0.8249 0.2737 0.3539 0.160 Uiso 0.125 1 d R . P H -2
C23B C 0.877(3) 0.196(2) 0.266(2) 0.107(5) Uiso 0.125 1 d D . P H -2
H23A H 0.9347 0.2214 0.2888 0.160 Uiso 0.125 1 calc GR . P H -2
H23B H 0.8987 0.1883 0.2256 0.160 Uiso 0.125 1 calc GR . P H -2
H23C H 0.8578 0.1382 0.2827 0.160 Uiso 0.125 1 calc GR . P H -2
C24B C 0.836(3) 0.3453(19) 0.257(2) 0.107(5) Uiso 0.125 1 d D . P H -2
H24A H 0.8111 0.3900 0.2849 0.160 Uiso 0.125 1 calc GR . P H -2
H24B H 0.8214 0.3648 0.2174 0.160 Uiso 0.125 1 calc GR . P H -2
H24C H 0.9121 0.3368 0.2623 0.160 Uiso 0.125 1 calc GR . P H -2
N1A N 0.729(2) 0.2719(14) 0.2559(15) 0.086(4) Uiso 0.125 1 d D . P I -1
H1AB H 0.7922 0.2411 0.2398 0.103 Uiso 0.125 1 calc R . P I -1
C22A C 0.706(3) 0.264(3) 0.3219(14) 0.107(5) Uiso 0.125 1 d D . P I -1
H22D H 0.6897 0.2031 0.3337 0.160 Uiso 0.125 1 d R . P I -1
H22E H 0.7616 0.2873 0.3474 0.160 Uiso 0.125 1 d R . P I -1
H22F H 0.6430 0.3002 0.3250 0.160 Uiso 0.125 1 d R . P I -1
C23A C 0.618(2) 0.246(3) 0.2314(15) 0.107(5) Uiso 0.125 1 d D . P I -1
H23D H 0.5885 0.1965 0.2535 0.160 Uiso 0.125 1 d R . P I -1
H23E H 0.6250 0.2293 0.1903 0.160 Uiso 0.125 1 d R . P I -1
H23F H 0.5699 0.2968 0.2345 0.160 Uiso 0.125 1 d R . P I -1
C24A C 0.719(3) 0.3715(17) 0.246(2) 0.107(5) Uiso 0.125 1 d D . P I -1
H24D H 0.6518 0.3924 0.2623 0.160 Uiso 0.125 1 calc GR . P I -1
H24E H 0.7200 0.3837 0.2039 0.160 Uiso 0.125 1 calc GR . P I -1
H24F H 0.7775 0.4020 0.2648 0.160 Uiso 0.125 1 calc GR . P I -1
O8 O 0.761(2) 0.7581(15) 0.31168(19) 0.059(3) Uani 0.5 1 d . . P J -1
H8A H 0.7463 0.7094 0.3301 0.088 Uiso 0.5 1 d G . P J -1
H8B H 0.7301 0.7580 0.2778 0.088 Uiso 0.5 1 d G . P J -1
Cl3 Cl 0.7500 0.2500 0.5819(7) 0.072(4) Uani 0.1 2 d S T P K 3
O5 O 0.6681(7) 0.4109(5) 0.6885(4) 0.076(2) Uani 0.5 1 d . U P L 2
H5A H 0.6749 0.4060 0.7261 0.114 Uiso 0.5 1 d G . P L 2
H5B H 0.7287 0.4015 0.6719 0.114 Uiso 0.5 1 d G . P L 2
Cl2 Cl 0.6698(15) 0.3872(12) 0.6599(9) 0.098(5) Uani 0.1 1 d . U P M 1
Cl1 Cl 0.6324(15) 0.1229(15) 0.6635(9) 0.101(7) Uani 0.1 1 d . . P N 2
O1 O 0.78371(14) 0.57359(12) 0.35219(9) 0.0475(5) Uani 1 1 d . . . . .
H1BB H 0.8447 0.5521 0.3541 0.071 Uiso 0.5 1 calc GR . P O 2
H1AA H 0.7515 0.6184 0.3400 0.08(2) Uiso 0.5 1 calc GR . P P 1

loop_
_atom_site_aniso_label
_atom_site_aniso_U_11
_atom_site_aniso_U_22
_atom_site_aniso_U_33
_atom_site_aniso_U_23
_atom_site_aniso_U_13
_atom_site_aniso_U_12
O2 0.0466(11) 0.0423(10) 0.0617(14) -0.0212(9) -0.0119(10) 0.0078(8)
O3 0.0315(9) 0.0363(9) 0.0621(13) 0.0045(8) -0.0159(8) -0.0007(7)
O4 0.0384(10) 0.0501(11) 0.0575(13) 0.0149(9) -0.0184(9) -0.0086(8)
C1 0.0536(17) 0.0664(19) 0.0551(19) 0.0250(15) -0.0157(14) -0.0122(15)
C2 0.0390(13) 0.0354(13) 0.0370(14) 0.0054(10) -0.0047(11) 0.0006(10)
C3 0.0323(12) 0.0300(12) 0.0387(14) 0.0032(10) 0.0023(10) -0.0005(9)
C4 0.0283(11) 0.0277(11) 0.0325(13) -0.0015(9) 0.0014(9) 0.0028(9)
C5 0.0269(11) 0.0273(11) 0.0381(14) -0.0007(9) -0.0015(9) 0.0001(9)
C6 0.0302(12) 0.0395(13) 0.0380(14) 0.0036(11) 0.0005(10) 0.0005(10)
C7 0.0502(16) 0.0584(17) 0.0475(17) 0.0171(14) 0.0014(13) 0.0078(13)
C8 0.0238(11) 0.0307(11) 0.0335(13) 0.0006(9) 0.0008(9) -0.0012(9)
C9 0.0308(12) 0.0341(12) 0.0361(14) -0.0061(10) -0.0020(10) 0.0013(9)
C10 0.0299(12) 0.0401(13) 0.0348(14) -0.0023(10) -0.0049(10) 0.0000(10)
C11 0.0479(15) 0.0522(16) 0.0472(17) -0.0106(13) -0.0173(13) 0.0055(12)
C12 0.0242(11) 0.0349(12) 0.0382(14) 0.0029(10) -0.0040(9) 0.0018(9)
C13 0.0222(10) 0.0314(11) 0.0327(13) -0.0005(10) 0.0012(9) -0.0016(9)
C14 0.0252(11) 0.0321(11) 0.0320(13) -0.0007(9) -0.0027(9) -0.0013(9)
C15 0.0238(11) 0.0307(12) 0.0388(13) -0.0016(10) -0.0003(9) 0.0021(9)
C16 0.0372(13) 0.0380(13) 0.0391(14) -0.0052(11) 0.0042(11) 0.0005(10)
C17 0.0513(17) 0.0613(18) 0.0514(18) 0.0043(14) 0.0136(14) -0.0087(14)
C18 0.0286(11) 0.0268(11) 0.0330(13) -0.0030(9) -0.0004(9) 0.0024(9)
C19 0.0306(12) 0.0359(12) 0.0372(14) -0.0025(11) -0.0062(10) 0.0005(10)
C20 0.0304(11) 0.0272(11) 0.0329(13) 0.0018(9) -0.0010(9) 0.0028(9)
O9 0.052(4) 0.061(3) 0.071(5) -0.015(4) 0.000(3) -0.010(3)
C21 0.120(7) 0.037(3) 0.119(7) 0.001(4) -0.025(6) -0.020(4)
O8 0.099(9) 0.029(7) 0.049(2) 0.010(3) -0.011(4) -0.015(5)
Cl3 0.045(5) 0.051(6) 0.118(11) 0.000 0.000 -0.004(5)
O5 0.065(4) 0.059(4) 0.103(6) 0.022(4) 0.011(4) 0.003(3)
Cl2 0.058(6) 0.088(9) 0.147(14) 0.010(9) -0.006(9) 0.017(6)
Cl1 0.064(7) 0.108(12) 0.131(16) -0.062(14) 0.008(10) -0.002(7)
O1 0.0383(10) 0.0444(11) 0.0599(13) 0.0189(9) 0.0041(9) -0.0054(8)

loop_
_atom_type_symbol
_atom_type_description
_atom_type_scat_dispersion_real
_atom_type_scat_dispersion_imag
_atom_type_scat_source
C C 0.0033 0.0016 'International Tables Vol C Tables 4.2.6.8 and 6.1.1.4'
H H 0.0000 0.0000 'International Tables Vol C Tables 4.2.6.8 and 6.1.1.4'
Cl Cl 0.1484 0.1585 'International Tables Vol C Tables 4.2.6.8 and 6.1.1.4'
N N 0.0061 0.0033 'International Tables Vol C Tables 4.2.6.8 and 6.1.1.4'
O O 0.0106 0.0060 'International Tables Vol C Tables 4.2.6.8 and 6.1.1.4'

loop_
_exptl_crystal_face_index_h
_exptl_crystal_face_index_k
_exptl_crystal_face_index_l
_exptl_crystal_face_perp_dist
_exptl_oxdiff_crystal_face_indexfrac_h
_exptl_oxdiff_crystal_face_indexfrac_k
_exptl_oxdiff_crystal_face_indexfrac_l
_exptl_oxdiff_crystal_face_x
_exptl_oxdiff_crystal_face_y
_exptl_oxdiff_crystal_face_z
0 -5 -31 0.1229 -0.0232 -5.0489 -31.0219 -0.4160 -0.8962 0.0050
0 5 31 0.1499 0.0232 5.0489 31.0219 0.4160 0.8962 -0.0050
-18 2 -1 0.1770 -17.9699 2.0124 -0.9968 -0.0008 -0.0025 1.0109
18 -2 1 0.1701 17.9699 -2.0124 0.9968 0.0008 0.0025 -1.0109
-2 -21 7 0.0983 -2.0180 -21.0033 7.0193 0.9066 -0.4479 0.0139
2 21 -7 0.0853 2.0180 21.0033 -7.0193 -0.9066 0.4479 -0.0139
14 13 -4 0.1160 13.9913 12.9937 -4.0154 -0.6194 0.3114 -0.7188
-11 16 -6 0.1252 -10.9669 16.0102 -6.0116 -0.6403 0.2996 0.6866
9 -18 6 0.1042 8.9677 -18.0103 6.0134 0.7229 -0.3620 -0.5841
-11 -16 6 0.1460 -10.9985 -15.9950 6.0180 0.7515 -0.3445 0.5372

loop_
_geom_angle_atom_site_label_1
_geom_angle_atom_site_label_2
_geom_angle_atom_site_label_3
_geom_angle
_geom_angle_site_symmetry_1
_geom_angle_site_symmetry_3
C3 C2 C1 120.6(2) . .
C19 C2 C1 121.5(2) . .
C19 C2 C3 117.8(2) . .
C4 C3 C2 122.3(2) . .
O1 C3 C2 117.8(2) . .
O1 C3 C4 119.9(2) . .
C3 C4 C5 121.8(2) . 2_655
C20 C4 C3 116.8(2) . .
C20 C4 C5 121.3(2) . 2_655
C4 C5 C6 112.50(19) 2_655 .
C8 C5 C4 111.84(18) . 2_655
C8 C5 C6 112.47(19) . .
C7 C6 C5 112.9(2) . .
C9 C8 C5 121.5(2) . .
C14 C8 C5 121.7(2) . .
C14 C8 C9 116.8(2) . .
O2 C9 C8 118.9(2) . .
O2 C9 C10 118.4(2) . .
C8 C9 C10 122.7(2) . .
C9 C10 C11 121.6(2) . .
C12 C10 C9 117.6(2) . .
C12 C10 C11 120.8(2) . .
O3 C12 C10 118.1(2) . .
O3 C12 C13 119.7(2) . .
C10 C12 C13 122.2(2) . .
C12 C13 C15 121.3(2) . .
C14 C13 C12 117.3(2) . .
C14 C13 C15 121.4(2) . .
C8 C14 C13 123.4(2) . .
C13 C15 C16 113.55(19) . .
C18 C15 C13 110.46(18) . .
C18 C15 C16 112.61(19) . .
C17 C16 C15 113.0(2) . .
C19 C18 C15 121.5(2) . .
C20 C18 C15 121.3(2) . .
C20 C18 C19 117.1(2) . .
O4 C19 C2 118.4(2) . .
O4 C19 C18 119.4(2) . .
C18 C19 C2 122.2(2) . .
C18 C20 C4 123.6(2) . .
C22B N1B C23B 99(2) . .
C24B N1B C22B 105(2) . .
C24B N1B C23B 98(2) . .
C22A N1A C23A 100(2) . .
C24A N1A C22A 102(2) . .
C24A N1A C23A 97(2) . .

loop_
_geom_bond_atom_site_label_1
_geom_bond_atom_site_label_2
_geom_bond_distance
_geom_bond_site_symmetry_2
O2 C9 1.381(3) .
O3 C12 1.386(3) .
O4 C19 1.385(3) .
C1 C2 1.507(4) .
C2 C3 1.398(3) .
C2 C19 1.397(3) .
C3 C4 1.395(3) .
C3 O1 1.384(3) .
C4 C5 1.526(3) 2_655
C4 C20 1.392(3) .
C5 C4 1.526(3) 2_655
C5 C6 1.534(3) .
C5 C8 1.525(3) .
C6 C7 1.515(4) .
C8 C9 1.393(3) .
C8 C14 1.390(3) .
C9 C10 1.399(3) .
C10 C11 1.511(3) .
C10 C12 1.392(3) .
C12 C13 1.396(3) .
C13 C14 1.392(3) .
C13 C15 1.524(3) .
C15 C16 1.539(3) .
C15 C18 1.523(3) .
C16 C17 1.525(4) .
C18 C19 1.392(3) .
C18 C20 1.388(3) .
O9 C21 1.360(11) .
N1B C22B 1.544(18) .
N1B C23B 1.562(19) .
N1B C24B 1.527(19) .
N1A C22A 1.545(19) .
N1A C23A 1.568(19) .
N1A C24A 1.535(18) .

loop_
_geom_torsion_atom_site_label_1
_geom_torsion_atom_site_label_2
_geom_torsion_atom_site_label_3
_geom_torsion_atom_site_label_4
_geom_torsion
_geom_torsion_site_symmetry_1
_geom_torsion_site_symmetry_4
O2 C9 C10 C11 -0.5(4) . .
O2 C9 C10 C12 179.5(2) . .
O3 C12 C13 C14 180.0(2) . .
O3 C12 C13 C15 -1.7(3) . .
C1 C2 C3 C4 -175.8(2) . .
C1 C2 C3 O1 3.6(4) . .
C1 C2 C19 O4 -1.5(4) . .
C1 C2 C19 C18 177.3(2) . .
C2 C3 C4 C5 180.0(2) . 2_655
C2 C3 C4 C20 -1.0(3) . .
C3 C2 C19 O4 -179.4(2) . .
C3 C2 C19 C18 -0.7(4) . .
C3 C4 C20 C18 -1.9(3) . .
C4 C5 C6 C7 -58.8(3) 2_655 .
C4 C5 C8 C9 91.3(3) 2_655 .
C4 C5 C8 C14 -90.2(3) 2_655 .
C5 C4 C20 C18 177.2(2) 2_655 .
C5 C8 C9 O2 -2.9(3) . .
C5 C8 C9 C10 177.4(2) . .
C5 C8 C14 C13 -176.4(2) . .
C6 C5 C8 C9 -141.0(2) . .
C6 C5 C8 C14 37.5(3) . .
C8 C5 C6 C7 173.8(2) . .
C8 C9 C10 C11 179.2(2) . .
C8 C9 C10 C12 -0.8(4) . .
C9 C8 C14 C13 2.1(3) . .
C9 C10 C12 O3 -179.1(2) . .
C9 C10 C12 C13 1.9(4) . .
C10 C12 C13 C14 -1.0(3) . .
C10 C12 C13 C15 177.4(2) . .
C11 C10 C12 O3 1.0(4) . .
C11 C10 C12 C13 -178.1(2) . .
C12 C13 C14 C8 -1.1(3) . .
C12 C13 C15 C16 138.7(2) . .
C12 C13 C15 C18 -93.7(2) . .
C13 C15 C16 C17 -60.5(3) . .
C13 C15 C18 C19 94.0(2) . .
C13 C15 C18 C20 -85.3(3) . .
C14 C8 C9 O2 178.5(2) . .
C14 C8 C9 C10 -1.1(4) . .
C14 C13 C15 C16 -43.0(3) . .
C14 C13 C15 C18 84.6(3) . .
C15 C13 C14 C8 -179.5(2) . .
C15 C18 C19 O4 -2.6(3) . .
C15 C18 C19 C2 178.7(2) . .
C15 C18 C20 C4 -177.3(2) . .
C16 C15 C18 C19 -137.8(2) . .
C16 C15 C18 C20 42.8(3) . .
C18 C15 C16 C17 173.0(2) . .
C19 C2 C3 C4 2.2(4) . .
C19 C2 C3 O1 -178.4(2) . .
C19 C18 C20 C4 3.3(3) . .
C20 C18 C19 O4 176.8(2) . .
C20 C18 C19 C2 -1.9(3) . .
O1 C3 C4 C5 0.6(3) . 2_655
O1 C3 C4 C20 179.6(2) . .
